data_4327128
loop_
_publ_author_name
'Yanan Fang'
'Clemens Ritter'
'Tim White'

_publ_contact_author_address
;    
      School of Materials Science and Engineering
      Nanyang Technological University
      50 Nanyang Avenue, 639798
      Singapore
;
_publ_contact_author_email fang0027@e.ntu.edu.sg
_publ_contact_author_name 'Yanan Fang'
_publ_contact_author_phone 06598659194
_publ_section_title
;
 The Crystal Chemistry of Ca10-y(SiO4)3(SO4)3Cl2-x-2yFx Ellestadite
;
_journal_name_full 'Inorganic Chemistry'
_journal_page_first 12641
_journal_page_last 12650
_journal_paper_doi 10.1021/ic201673r
_journal_volume 50
_journal_year 2011
_chemical_formula_sum 'Ca9.87 Cl0.94 F0.8 O24 S3 Si3'
_chemical_formula_weight 1008.53
_chemical_name_common ellestadite
_chemical_name_systematic
;
ellestadite
;
_space_group_IT_number 176
_symmetry_cell_setting hexagonal
_symmetry_Int_Tables_number 176
_symmetry_space_group_name_Hall '-P 6c'
_symmetry_space_group_name_H-M 'P 63/m'
_cell_angle_alpha 90
_cell_angle_beta 90
_cell_angle_gamma 120
_cell_formula_units_Z 1
_cell_length_a 9.5772(2)
_cell_length_b 9.5772(2)
_cell_length_c 6.895(1)
_cell_measurement_reflns_used 564
_cell_measurement_temperature 298
_cell_volume 547.70(8)
_computing_cell_refinement 'TOPAS (Bruker, 2005)'
_computing_molecular_graphics 'Diamond 3.2 (K. Brandenburg, 2011)'
_computing_publication_material 'TOPAS (Bruker, 2005)'
_computing_structure_refinement 'TOPAS (Bruker, 2005)'
_computing_structure_solution 'TOPAS (Bruker, 2005)'
_diffrn_ambient_temperature 298
_diffrn_detector 'He~3~ detector'
_diffrn_measurement_device_type 'ILL high resolution D1A diffractometer'
_diffrn_radiation_monochromator Ge
_diffrn_radiation_probe neutron
_diffrn_radiation_type neutron
_diffrn_radiation_wavelength 1.38994
_diffrn_reflns_limit_h_max 11
_diffrn_reflns_limit_h_min 0
_diffrn_reflns_limit_k_max 11
_diffrn_reflns_limit_k_min 0
_diffrn_reflns_limit_l_max 9
_diffrn_reflns_limit_l_min 0
_exptl_crystal_colour blue
_exptl_crystal_density_diffrn 3.05
_exptl_crystal_F_000 221.20
_pd_meas_2theta_range_inc 0.05
_pd_meas_2theta_range_max 150
_pd_meas_2theta_range_min 0
_pd_meas_number_of_points 3667
_pd_meas_scan_method fixed
_pd_prep_pressure 101.325
_pd_prep_temperature 1223
_pd_proc_info_excluded_regions '0.0 to 8 degrees unreliable due to background'
_pd_proc_ls_prof_R_factor 0.0421
_pd_proc_ls_prof_wR_factor 0.0543
_pd_proc_wavelength 1.38994
_pd_spec_mounting ' packed powder in vanadium can'
_pd_spec_mount_mode reflection
_pd_spec_shape cylinder
_refine_ls_goodness_of_fit_all 0.61
_refine_ls_matrix_type full
_refine_ls_number_constraints 3
_refine_ls_number_parameters 35
_refine_ls_number_restraints 1
_refine_ls_weighting_scheme sigma
_cod_data_source_file ic201673r_si_001_4.cif
_cod_data_source_block Ca9.87(SiO4)3(SO4)3Cl0.94F0.8
_cod_original_cell_volume 547.70(10)
_cod_database_code 4327128

loop_
_symmetry_equiv_pos_site_id
_symmetry_equiv_pos_as_xyz
1 x,y,z
2 -y,x-y,z
3 -x+y,-x,z
4 -x,-y,z+1/2
5 y,-x+y,z+1/2
6 x-y,x,z+1/2
7 -x,-y,-z
8 y,-x+y,-z
9 x-y,x,-z
10 x,y,-z+1/2
11 -y,x-y,-z+1/2
12 -x+y,-x,-z+1/2

loop_
_atom_site_label
_atom_site_type_symbol
_atom_site_symmetry_multiplicity
_atom_site_Wyckoff_symbol
_atom_site_fract_x
_atom_site_fract_y
_atom_site_fract_z
_atom_site_occupancy
_atom_site_attached_hydrogens
_atom_site_B_iso_or_equiv
Ca1 Ca 4 f 0.3333 0.6667 0.0010(5) 0.985(8) 0 1.81(6)
Ca2 Ca 6 h 0.2497(3) -0.0068(4) 0.25 0.988(5) 0 1.81(6)
S1 S 6 h 0.4008(2) 0.3721(1) 0.25 0.5 0 1.79(3)
Si1 Si 6 h 0.4008(2) 0.3721(1) 0.25 0.5 0 1.79(3)
O1 O 6 h 0.3331(1) 0.4885(1) 0.25 1. 0 1.79(3)
O2 O 6 h 0.5872(1) 0.4651(2) 0.25 1. 0 1.79(3)
O3 O 12 i 0.3483(1) 0.2628(1) 0.0688(1) 1. 0 1.79(3)
Cl1 Cl 4 e 0 0 0.3818(6) 0.2325(24) 0 1.81(6)
F1 F 2 a 0 0 0.25 0.398(2) 0 1.81(6)

loop_
_atom_type_symbol
_atom_type_scat_length_neutron
_atom_type_scat_source
Ca 4.700 International_Tables_Vol_C
Cl 9.577 International_Tables_Vol_C
F 5.654 International_Tables_Vol_C
O 5.803 International_Tables_Vol_C
S 2.847 International_Tables_Vol_C
Si 4.149 International_Tables_Vol_C

loop_
_geom_angle_atom_site_label_1
_geom_angle_atom_site_label_2
_geom_angle_atom_site_label_3
_geom_angle
_geom_angle_site_symmetry_3
O1 S1 O2 111.38(19) .
O1 S1 O3 112.16(12) .
O2 S1 O3 106.37(16) .
O3 S1 O3 108.06(6) 10_555
O1 Si1 O2 111.38(19) .
O1 Si1 O3 112.16(12) .
O2 Si1 O3 106.37(16) .
O3 Si1 O3 108.06(6) 10_555

loop_
_geom_bond_atom_site_label_1
_geom_bond_atom_site_label_2
_geom_bond_distance
_geom_bond_site_symmetry_2
Ca1 O1 2.4199(5) .
Ca1 O1 2.4199(5) 2_665
Ca1 O1 2.4199(6) 3_565
Ca1 O2 2.4756(5) 4_664
Ca1 O2 2.4756(5) 5_564
Ca1 O2 2.4756(5) 6_554
Ca1 O3 2.8151(4) 7_665
Ca1 O3 2.8151(5) 8_565
Ca1 O3 2.8151(3) 9_555
Ca2 O1 2.7859(16) 3_555
Ca2 O2 2.3689(10) 2_655
Ca2 O3 2.5847(2) .
Ca2 O3 2.3476(2) 5_555
Ca2 O3 2.3476(2) 8_555
Ca2 O3 2.5847(2) 10_555
S1 O1 1.544(5) .
S1 O2 1.5450(15) .
S1 O3 1.5438(12) .
S1 O3 1.5438(12) 10_555
Si1 O1 1.545(5) .
Si1 O2 1.5450(15) .
Si1 O3 1.5438(2) .
Si1 O3 1.5438(2) 10_555
F1 Ca2 2.4246(14) .
F1 Ca2 2.4246(14) 2_555
F1 Ca2 2.4246(14) 3_555
Cl1 Ca2 2.5894(11) .
Cl1 Ca2 2.5894(11) 2_555
Cl1 Ca2 2.5894(11) 3_555
